data_9007590
loop_
_publ_author_name
'Anderson, T. L.'
'Krause, H. B.'

_publ_section_title
;
 Refinement of the Sb2Te3 and Sb2Te3Se structures and
 their relationship to nonstoichiometric Sb2Te(3-y)Se(y) compounds
 Sample: T = 29 C
;
_journal_name_full 'Acta Crystallographica, Section B'
_journal_page_first 1307
_journal_page_last 1310
_journal_paper_doi 10.1107/S0567740874004729
_journal_volume 30
_journal_year 1974
_chemical_compound_source Synthetic
_chemical_formula_sum 'Sb2 Te3'
_chemical_name_mineral Tellurantimony
_space_group_IT_number 166
_symmetry_space_group_name_Hall '-R 3 2"'
_symmetry_space_group_name_H-M 'R -3 m :H'
_cell_angle_alpha 90
_cell_angle_beta 90
_cell_angle_gamma 120
_cell_length_a 4.264
_cell_length_b 4.264
_cell_length_c 30.458
_cell_formula_units_Z 3
_cell_volume 479.586
_database_code_amcsd 0009506
_diffrn_ambient_temperature 302.15
_exptl_crystal_density_diffrn 6.506
_cod_original_sg_symbol_H-M 'R -3 m'
_cod_database_code 9007590

loop_
_space_group_symop_operation_xyz
x,y,z
2/3+x,1/3+y,1/3+z
1/3+x,2/3+y,2/3+z
x,x-y,z
2/3+x,1/3+x-y,1/3+z
1/3+x,2/3+x-y,2/3+z
y,x,-z
2/3+y,1/3+x,1/3-z
1/3+y,2/3+x,2/3-z
-x+y,y,z
2/3-x+y,1/3+y,1/3+z
1/3-x+y,2/3+y,2/3+z
-x,-x+y,-z
2/3-x,1/3-x+y,1/3-z
1/3-x,2/3-x+y,2/3-z
-y,-x,z
2/3-y,1/3-x,1/3+z
1/3-y,2/3-x,2/3+z
x-y,-y,-z
2/3+x-y,1/3-y,1/3-z
1/3+x-y,2/3-y,2/3-z
y,-x+y,-z
2/3+y,1/3-x+y,1/3-z
1/3+y,2/3-x+y,2/3-z
-x+y,-x,z
2/3-x+y,1/3-x,1/3+z
1/3-x+y,2/3-x,2/3+z
-x,-y,-z
2/3-x,1/3-y,1/3-z
1/3-x,2/3-y,2/3-z
-y,x-y,z
2/3-y,1/3+x-y,1/3+z
1/3-y,2/3+x-y,2/3+z
x-y,x,-z
2/3+x-y,1/3+x,1/3-z
1/3+x-y,2/3+x,2/3-z

loop_
_atom_site_label
_atom_site_fract_x
_atom_site_fract_y
_atom_site_fract_z
_atom_site_U_iso_or_equiv
Sb 0.00000 0.00000 0.39880 0.01773
Te1 0.00000 0.00000 0.78720 0.00633
Te2 0.00000 0.00000 0.00000 0.01013

loop_
_cod_related_entry_id
_cod_related_entry_database
_cod_related_entry_code
1 AMCSD 0009506
